data_4113020
loop_
_publ_author_name
'Annette R. Howells'
'Anand Sankarraj'
'Curtis Shannon'

_publ_section_title
;
 A Diruthenium-Substituted Polyoxometalate as an Electrocatalyst for
 Oxygen Generation
;
_journal_name_full 'Journal of the American Chemical Society'
_journal_page_first 12258
_journal_page_last 12259
_journal_paper_doi 10.1021/ja0495821
_journal_volume 126
_journal_year 2004
_chemical_formula_sum 'Na10 O64 Ru W9 Zn4'
_chemical_formula_weight 3271.10
_chemical_name_systematic
; 
 ? 
;
_space_group_IT_number 14
_symmetry_cell_setting monoclinic
_symmetry_space_group_name_Hall '-P 2yn'
_symmetry_space_group_name_H-M 'P 1 21/n 1'
_atom_sites_solution_hydrogens geom
_atom_sites_solution_primary direct
_atom_sites_solution_secondary difmap
_audit_creation_method SHELXL-97
_cell_angle_alpha 90.00
_cell_angle_beta 93.3800(10)
_cell_angle_gamma 90.00
_cell_formula_units_Z 2
_cell_length_a 13.0374(6)
_cell_length_b 17.7859(8)
_cell_length_c 21.1030(10)
_cell_measurement_reflns_used all
_cell_measurement_temperature 293(2)
_cell_measurement_theta_max 28.31
_cell_measurement_theta_min 1.50
_cell_volume 4884.9(4)
_computing_cell_refinement 'SMART, SAINT'
_computing_data_collection SMART
_computing_data_reduction SAINT
_computing_molecular_graphics 'SHELXP-97 (Sheldrick, 1997)'
_computing_publication_material 'SHELXCIF-97 (Sheldrick, 1997)'
_computing_structure_refinement 'SHELXL-97 (Sheldrick, 1997)'
_computing_structure_solution 'SHELXS-97 (Sheldrick, 1990)'
_diffrn_ambient_temperature 293(2)
_diffrn_measured_fraction_theta_full 0.995
_diffrn_measured_fraction_theta_max 0.995
_diffrn_measurement_device_type 'Bruker APEX'
_diffrn_measurement_method '0.3 wide w/ exposures'
_diffrn_radiation_monochromator graphite
_diffrn_radiation_source 'fine-focus sealed tube'
_diffrn_radiation_type MoK\a
_diffrn_radiation_wavelength 0.71073
_diffrn_reflns_av_R_equivalents 0.0609
_diffrn_reflns_av_sigmaI/netI 0.0514
_diffrn_reflns_limit_h_max 17
_diffrn_reflns_limit_h_min -17
_diffrn_reflns_limit_k_max 23
_diffrn_reflns_limit_k_min -23
_diffrn_reflns_limit_l_max 28
_diffrn_reflns_limit_l_min -28
_diffrn_reflns_number 49078
_diffrn_reflns_theta_full 28.31
_diffrn_reflns_theta_max 28.31
_diffrn_reflns_theta_min 1.50
_diffrn_standards_decay_% 0
_diffrn_standards_interval_count 0
_diffrn_standards_interval_time 0
_diffrn_standards_number 0
_exptl_absorpt_coefficient_mu 11.780
_exptl_absorpt_correction_T_max 0.318497
_exptl_absorpt_correction_T_min 0.318497
_exptl_absorpt_correction_type multi-scan
_exptl_crystal_colour orange-brown
_exptl_crystal_density_diffrn 2.224
_exptl_crystal_density_meas ?
_exptl_crystal_description prism
_exptl_crystal_F_000 2904
_exptl_crystal_size_max 0.326
_exptl_crystal_size_mid 0.102
_exptl_crystal_size_min 0.088
_refine_diff_density_max 3.774
_refine_diff_density_min -3.264
_refine_diff_density_rms 0.326
_refine_ls_extinction_coef 0
_refine_ls_extinction_method none
_refine_ls_goodness_of_fit_ref 1.061
_refine_ls_hydrogen_treatment mixed
_refine_ls_matrix_type full
_refine_ls_number_parameters 674
_refine_ls_number_reflns 12109
_refine_ls_number_restraints 1
_refine_ls_restrained_S_all 1.061
_refine_ls_R_factor_all 0.0475
_refine_ls_R_factor_gt 0.0380
_refine_ls_shift/su_max 0.015
_refine_ls_shift/su_mean 0.001
_refine_ls_structure_factor_coef Fsqd
_refine_ls_weighting_details 'calc w=1/[\s^2^(Fo^2^)+(0.0443P)^2^+6.6291P] where P=(Fo^2^+2Fc^2^)/3'
_refine_ls_weighting_scheme calc
_refine_ls_wR_factor_gt 0.0893
_refine_ls_wR_factor_ref 0.0918
_reflns_number_gt 10150
_reflns_number_total 12109
_reflns_threshold_expression >2sigma(I)
_cod_data_source_file ja0495821si20040702_045927.cif
_cod_data_source_block final
_cod_depositor_comments
;
The following automatic conversions were performed:

'_exptl_crystal_density_meas' value 'nm' was changed to '?' - the
value is perceived as not measured.

Automatic conversion script
Id: cif_fix_values 3008 2015-01-20 13:52:24Z robertas 
;
_cod_database_code 4113020

loop_
_symmetry_equiv_pos_as_xyz
'x, y, z'
'-x+1/2, y+1/2, -z+1/2'
'-x, -y, -z'
'x-1/2, -y-1/2, z-1/2'

loop_
_atom_site_label
_atom_site_type_symbol
_atom_site_fract_x
_atom_site_fract_y
_atom_site_fract_z
_atom_site_U_iso_or_equiv
_atom_site_adp_type
_atom_site_occupancy
_atom_site_symmetry_multiplicity
_atom_site_calc_flag
_atom_site_refinement_flags
W1 W 0.45079(4) 0.03921(3) -0.06199(2) 0.0174(2) Uani 0.379(12) 1 d P
W2 W 0.16649(3) 0.13415(2) 0.062091(18) 0.02200(9) Uani 1 1 d .
W3 W 0.69993(3) 0.13325(2) 0.108518(17) 0.01669(8) Uani 1 1 d .
W4 W 0.27582(3) 0.05695(2) 0.187318(18) 0.02014(9) Uani 1 1 d .
W5 W 0.32899(3) 0.22458(2) -0.056450(17) 0.01868(8) Uani 1 1 d .
W6 W 0.57834(3) 0.22206(2) -0.039168(17) 0.01759(8) Uani 1 1 d .
W7 W 0.56141(3) 0.05825(2) 0.214956(17) 0.01910(9) Uani 1 1 d .
W8 W 0.44415(3) 0.32849(2) 0.053390(18) 0.02069(9) Uani 1 1 d .
W9 W 0.27774(3) 0.24350(2) 0.172813(18) 0.02053(9) Uani 1 1 d .
W10 W 0.56493(3) 0.24123(2) 0.198662(18) 0.01938(9) Uani 1 1 d .
Ru1 Ru 0.45079(4) 0.03921(3) -0.06199(2) 0.0174(2) Uani 0.61(2) 1 d P
Zn1 Zn 0.69362(8) 0.03383(7) -0.03906(6) 0.0259(3) Uani 1 1 d .
Zn2 Zn 0.43515(7) 0.12872(6) 0.07544(5) 0.0153(2) Uani 1 1 d .
Na1 Na 0.4384(3) 0.1189(3) -0.3211(2) 0.0404(11) Uani 1 1 d .
Na2 Na 0.4560(3) 0.4392(3) -0.1983(2) 0.0397(11) Uani 1 1 d .
Na3 Na 0.4590(3) 0.2482(2) -0.2140(2) 0.0323(9) Uani 1 1 d .
Na4 Na 0.4704(3) 0.5900(3) -0.3180(2) 0.0403(11) Uani 1 1 d .
Na5 Na 0.6408(3) 0.7278(3) -0.4046(2) 0.0425(11) Uani 1 1 d .
O1 O 0.5666(5) 0.1177(4) -0.0547(3) 0.0210(13) Uani 1 1 d .
O2 O 0.4351(4) 0.0324(3) 0.0331(3) 0.0168(12) Uani 1 1 d .
O3 O 0.3506(5) 0.1199(4) -0.0713(3) 0.0245(14) Uani 1 1 d .
O4 O 0.3100(4) 0.1398(3) 0.1170(3) 0.0182(13) Uani 1 1 d .
O5 O 0.2032(5) 0.0531(4) 0.0204(3) 0.0286(16) Uani 1 1 d .
O6 O 0.2320(5) 0.2011(4) 0.0026(3) 0.0261(15) Uani 1 1 d .
O7 O 0.0379(5) 0.1463(4) 0.0356(3) 0.0316(17) Uani 1 1 d .
O8 O 0.1608(5) 0.2301(4) 0.1196(3) 0.0245(14) Uani 1 1 d .
O9 O 0.1434(5) 0.0811(4) 0.1402(3) 0.0263(15) Uani 1 1 d .
O10 O 0.5472(4) 0.1402(3) 0.1385(3) 0.0175(13) Uani 1 1 d .
O11 O 0.6586(4) 0.1949(4) 0.0383(3) 0.0202(13) Uani 1 1 d .
O12 O 0.8312(5) 0.1342(4) 0.1019(3) 0.0307(17) Uani 1 1 d .
O13 O 0.6981(5) 0.2211(4) 0.1672(3) 0.0248(15) Uani 1 1 d .
O14 O 0.6619(5) 0.0480(4) 0.0602(3) 0.0265(15) Uani 1 1 d .
O15 O 0.6994(4) 0.0712(4) 0.1857(3) 0.0211(14) Uani 1 1 d .
O16 O 0.2988(5) -0.0194(4) 0.1358(3) 0.0269(15) Uani 1 1 d .
O17 O 0.4160(5) 0.0656(4) 0.2189(3) 0.0237(14) Uani 1 1 d .
O18 O 0.2531(5) 0.1640(4) 0.2273(3) 0.0224(14) Uani 1 1 d .
O19 O 0.2239(5) 0.0136(4) 0.2517(3) 0.0300(16) Uani 1 1 d .
O20 O 0.4624(4) 0.2400(4) -0.0963(3) 0.0204(14) Uani 1 1 d .
O21 O 0.4467(4) 0.2133(3) 0.0195(3) 0.0185(13) Uani 1 1 d .
O22 O 0.3466(5) 0.3261(4) -0.0220(3) 0.0235(14) Uani 1 1 d .
O23 O 0.2510(5) 0.2496(4) -0.1219(3) 0.0276(15) Uani 1 1 d .
O24 O 0.6758(5) 0.2486(4) -0.0871(3) 0.0261(15) Uani 1 1 d .
O25 O 0.5585(5) 0.3225(3) -0.0037(3) 0.0243(15) Uani 1 1 d .
O26 O 0.2395(5) 0.3181(4) 0.2176(3) 0.0291(16) Uani 1 1 d .
O27 O 0.5799(5) 0.1568(4) 0.2574(3) 0.0234(14) Uani 1 1 d .
O28 O 0.5410(5) -0.0175(4) 0.1506(3) 0.0222(14) Uani 1 1 d .
O29 O 0.5953(5) 0.0040(4) 0.2802(3) 0.0263(15) Uani 1 1 d .
O30 O 0.3392(5) 0.2996(4) 0.1043(3) 0.0269(15) Uani 1 1 d .
O31 O 0.5391(5) 0.3020(4) 0.1229(3) 0.0238(14) Uani 1 1 d .
O32 O 0.4434(5) 0.4249(4) 0.0612(4) 0.0324(17) Uani 1 1 d .
O33 O 0.4220(5) 0.2383(4) 0.2034(3) 0.0251(15) Uani 1 1 d .
O34 O 0.8247(5) 0.1061(4) -0.0338(3) 0.0307(16) Uani 1 1 d .
O35 O 0.6003(5) 0.3110(4) 0.2518(3) 0.0308(16) Uani 1 1 d .
O1W O 0.5235(17) 0.8201(14) -0.4419(12) 0.013(8) Uiso 0.23(2) 1 d P
O2W O 0.545(3) 0.0671(13) -0.3900(14) 0.44(3) Uani 1 1 d .
O3W O 0.1410(13) 0.4223(12) -0.0931(8) 0.177(9) Uani 1 1 d .
O4W O -0.1827(18) 0.4576(11) -0.1063(12) 0.227(13) Uani 1 1 d .
O5W O 0.1086(10) 0.3456(7) 0.0161(6) 0.095(4) Uani 1 1 d .
O6W O 0.7030(10) 0.4388(7) -0.0013(8) 0.113(5) Uani 1 1 d .
O7W O 0.3156(8) 0.5254(7) -0.1785(7) 0.102(5) Uani 1 1 d .
O8W O 0.5910(7) 0.7725(7) -0.5065(4) 0.066(3) Uani 1 1 d .
O9W O 0.3222(6) 0.1629(5) -0.2468(5) 0.059(3) Uani 1 1 d .
O10W O 0.3131(7) 0.4526(5) -0.0650(4) 0.055(2) Uani 1 1 d .
O11W O 0.6134(8) 0.8269(5) -0.3390(5) 0.060(3) Uani 1 1 d .
O12W O 0.2946(8) 0.1545(6) -0.3995(5) 0.065(3) Uani 1 1 d .
O13W O 0.4782(11) 0.4403(6) -0.0895(5) 0.092(4) Uani 1 1 d .
O14W O 0.2910(6) 0.5680(5) -0.3329(4) 0.048(2) Uani 1 1 d .
O15W O 0.4944(6) 0.5339(5) -0.4309(4) 0.053(2) Uani 1 1 d .
O16W O 0.6507(6) 0.6334(4) -0.3282(4) 0.0405(19) Uani 1 1 d .
O17W O 0.4566(6) 0.7041(5) -0.3953(4) 0.043(2) Uani 1 1 d .
O18W O 0.5507(6) 0.5530(4) -0.2083(4) 0.0355(18) Uani 1 1 d .
O19W O 0.4710(5) 0.2526(4) -0.3287(4) 0.0306(16) Uani 1 1 d .
O20W O 0.5592(6) 0.1381(4) -0.2242(4) 0.0339(17) Uani 1 1 d .
O21W O 0.5874(5) 0.3400(5) -0.1940(4) 0.040(2) Uani 1 1 d .
O22W O 0.4634(5) 0.4472(4) -0.3077(4) 0.0340(17) Uani 1 1 d .
O23W O 0.3272(5) 0.3447(4) -0.2126(3) 0.0324(17) Uani 1 1 d .

loop_
_atom_site_aniso_label
_atom_site_aniso_U_11
_atom_site_aniso_U_22
_atom_site_aniso_U_33
_atom_site_aniso_U_23
_atom_site_aniso_U_13
_atom_site_aniso_U_12
W1 0.0225(3) 0.0161(3) 0.0139(3) 0.0003(2) 0.00323(19) 0.0029(2)
W2 0.01875(17) 0.0262(2) 0.0215(2) -0.00131(16) 0.00503(14) -0.00153(14)
W3 0.01743(16) 0.01739(18) 0.01551(18) -0.00057(14) 0.00304(13) -0.00023(13)
W4 0.02255(18) 0.01866(19) 0.02008(19) -0.00033(15) 0.00871(14) -0.00117(14)
W5 0.01854(17) 0.01991(19) 0.01773(19) 0.00138(14) 0.00225(13) 0.00260(13)
W6 0.01846(16) 0.01582(18) 0.01895(19) 0.00286(14) 0.00488(13) 0.00015(13)
W7 0.02302(18) 0.01929(19) 0.01529(18) 0.00314(14) 0.00380(14) 0.00068(14)
W8 0.02647(19) 0.01414(18) 0.0219(2) -0.00116(15) 0.00494(15) 0.00099(14)
W9 0.02181(18) 0.01871(19) 0.0218(2) -0.00355(15) 0.00776(14) 0.00189(14)
W10 0.02296(18) 0.01603(18) 0.01945(19) -0.00413(14) 0.00396(14) -0.00106(14)
Ru1 0.0225(3) 0.0161(3) 0.0139(3) 0.0003(2) 0.00323(19) 0.0029(2)
Zn1 0.0286(6) 0.0236(6) 0.0269(6) -0.0086(5) 0.0136(5) -0.0094(5)
Zn2 0.0167(5) 0.0150(5) 0.0145(5) 0.0001(4) 0.0037(4) 0.0006(4)
Na1 0.045(3) 0.034(3) 0.043(3) 0.005(2) 0.011(2) -0.005(2)
Na2 0.045(3) 0.039(3) 0.036(3) 0.004(2) 0.012(2) -0.003(2)
Na3 0.031(2) 0.036(2) 0.030(2) 0.0027(19) 0.0050(17) 0.0041(17)
Na4 0.035(2) 0.037(3) 0.049(3) -0.003(2) -0.005(2) 0.0032(19)
Na5 0.041(2) 0.044(3) 0.043(3) -0.001(2) 0.006(2) 0.004(2)
O1 0.027(3) 0.019(3) 0.016(3) -0.002(3) 0.000(3) 0.003(3)
O2 0.021(3) 0.013(3) 0.017(3) -0.004(2) 0.005(2) -0.001(2)
O3 0.032(4) 0.021(4) 0.021(4) -0.003(3) 0.007(3) -0.006(3)
O4 0.022(3) 0.017(3) 0.017(3) 0.001(3) 0.010(2) -0.003(2)
O5 0.029(4) 0.025(4) 0.034(4) -0.003(3) 0.012(3) -0.005(3)
O6 0.023(3) 0.031(4) 0.025(4) 0.006(3) 0.002(3) -0.002(3)
O7 0.016(3) 0.048(5) 0.031(4) -0.009(3) 0.004(3) -0.006(3)
O8 0.022(3) 0.027(4) 0.025(4) -0.002(3) 0.008(3) 0.002(3)
O9 0.018(3) 0.034(4) 0.027(4) -0.006(3) 0.003(3) -0.001(3)
O10 0.024(3) 0.015(3) 0.014(3) -0.003(2) 0.002(2) 0.003(2)
O11 0.022(3) 0.017(3) 0.022(3) 0.003(3) 0.004(2) -0.002(2)
O12 0.017(3) 0.053(5) 0.023(4) -0.001(3) 0.002(3) 0.005(3)
O13 0.023(3) 0.033(4) 0.018(3) -0.004(3) 0.002(3) -0.006(3)
O14 0.044(4) 0.019(4) 0.017(3) 0.002(3) 0.003(3) 0.007(3)
O15 0.022(3) 0.028(4) 0.014(3) 0.007(3) 0.001(2) 0.010(3)
O16 0.034(4) 0.016(3) 0.032(4) 0.000(3) 0.015(3) 0.001(3)
O17 0.023(3) 0.023(4) 0.027(4) 0.004(3) 0.009(3) 0.001(3)
O18 0.023(3) 0.023(4) 0.021(3) -0.002(3) 0.005(3) 0.001(3)
O19 0.036(4) 0.029(4) 0.026(4) 0.000(3) 0.015(3) 0.000(3)
O20 0.020(3) 0.028(4) 0.013(3) 0.004(3) 0.003(2) 0.001(3)
O21 0.022(3) 0.015(3) 0.018(3) 0.003(3) 0.001(2) 0.002(2)
O22 0.025(3) 0.019(3) 0.027(4) 0.006(3) 0.004(3) 0.005(3)
O23 0.030(4) 0.030(4) 0.023(4) 0.008(3) -0.001(3) 0.000(3)
O24 0.020(3) 0.033(4) 0.027(4) 0.010(3) 0.009(3) 0.002(3)
O25 0.023(3) 0.012(3) 0.039(4) 0.000(3) 0.009(3) -0.001(2)
O26 0.029(3) 0.024(4) 0.035(4) -0.002(3) 0.009(3) 0.005(3)
O27 0.028(3) 0.027(4) 0.016(3) -0.003(3) 0.001(3) -0.003(3)
O28 0.023(3) 0.021(3) 0.023(3) -0.001(3) 0.010(3) 0.001(3)
O29 0.031(4) 0.028(4) 0.020(3) 0.007(3) -0.001(3) 0.003(3)
O30 0.036(4) 0.020(4) 0.026(4) -0.001(3) 0.013(3) 0.002(3)
O31 0.028(3) 0.021(4) 0.023(4) -0.002(3) 0.009(3) -0.003(3)
O32 0.044(4) 0.013(3) 0.041(4) 0.002(3) 0.005(3) 0.000(3)
O33 0.026(3) 0.028(4) 0.022(4) -0.009(3) 0.009(3) 0.001(3)
O34 0.033(4) 0.024(4) 0.037(4) -0.001(3) 0.015(3) -0.009(3)
O35 0.037(4) 0.031(4) 0.024(4) -0.005(3) 0.001(3) -0.008(3)
O2W 0.81(7) 0.20(2) 0.37(3) 0.20(2) 0.53(4) 0.32(3)
O3W 0.136(14) 0.26(2) 0.136(15) 0.144(16) 0.016(11) 0.038(14)
O4W 0.25(2) 0.131(16) 0.32(3) -0.105(18) 0.20(2) -0.104(16)
O5W 0.114(10) 0.074(9) 0.101(10) 0.032(7) 0.050(8) 0.035(7)
O6W 0.109(10) 0.078(10) 0.158(14) -0.040(9) 0.065(10) -0.020(7)
O7W 0.058(7) 0.076(8) 0.170(14) -0.039(9) -0.012(8) 0.025(6)
O8W 0.061(6) 0.104(9) 0.036(5) 0.005(5) 0.014(4) 0.001(6)
O9W 0.036(4) 0.038(5) 0.106(8) -0.026(5) 0.031(5) -0.005(4)
O10W 0.066(6) 0.050(6) 0.050(6) 0.017(5) 0.007(4) 0.013(5)
O11W 0.075(7) 0.052(6) 0.055(6) -0.008(5) 0.007(5) -0.009(5)
O12W 0.078(7) 0.050(6) 0.067(7) 0.002(5) 0.009(5) 0.007(5)
O13W 0.181(13) 0.053(7) 0.042(6) 0.011(5) 0.011(7) -0.041(7)
O14W 0.039(4) 0.035(5) 0.069(6) 0.000(4) -0.009(4) -0.008(4)
O15W 0.045(5) 0.063(6) 0.052(6) 0.008(5) 0.013(4) 0.004(4)
O16W 0.055(5) 0.033(5) 0.035(5) -0.002(4) 0.009(4) -0.002(4)
O17W 0.033(4) 0.055(6) 0.041(5) 0.006(4) 0.006(3) -0.001(4)
O18W 0.038(4) 0.034(5) 0.035(4) -0.006(3) 0.011(3) -0.001(3)
O19W 0.030(4) 0.026(4) 0.036(4) 0.007(3) 0.009(3) 0.001(3)
O20W 0.041(4) 0.025(4) 0.036(4) 0.008(3) 0.004(3) -0.003(3)
O21W 0.033(4) 0.055(6) 0.033(4) 0.007(4) 0.008(3) -0.004(4)
O22W 0.027(4) 0.037(5) 0.037(4) 0.003(3) 0.001(3) -0.003(3)
O23W 0.027(4) 0.040(5) 0.030(4) 0.005(3) 0.002(3) -0.005(3)

loop_
_atom_type_symbol
_atom_type_description
_atom_type_scat_dispersion_real
_atom_type_scat_dispersion_imag
_atom_type_scat_source
O O 0.0106 0.0060 'International Tables Vol C Tables 4.2.6.8 and 6.1.1.4'
Na Na 0.0362 0.0249 'International Tables Vol C Tables 4.2.6.8 and 6.1.1.4'
Zn Zn 0.2839 1.4301 'International Tables Vol C Tables 4.2.6.8 and 6.1.1.4'
Ru Ru -1.2594 0.8363 'International Tables Vol C Tables 4.2.6.8 and 6.1.1.4'
W W -0.8490 6.8722 'International Tables Vol C Tables 4.2.6.8 and 6.1.1.4'

loop_
_geom_angle_atom_site_label_1
_geom_angle_atom_site_label_2
_geom_angle_atom_site_label_3
_geom_angle
_geom_angle_site_symmetry_1
_geom_angle_site_symmetry_3
O28 W1 O3 97.2(3) 3_655 .
O28 W1 O2 94.9(2) 3_655 3_655
O3 W1 O2 166.6(3) . 3_655
O28 W1 O2 164.8(3) 3_655 .
O3 W1 O2 92.2(2) . .
O2 W1 O2 77.3(2) 3_655 .
O28 W1 O1 97.3(3) 3_655 .
O3 W1 O1 89.6(3) . .
O2 W1 O1 83.2(2) 3_655 .
O2 W1 O1 94.7(2) . .
O28 W1 O14 87.1(3) 3_655 3_655
O3 W1 O14 94.5(3) . 3_655
O2 W1 O14 91.8(2) 3_655 3_655
O2 W1 O14 80.2(2) . 3_655
O1 W1 O14 173.6(2) . 3_655
O28 W1 Ru1 132.31(19) 3_655 3_655
O3 W1 Ru1 130.25(19) . 3_655
O2 W1 Ru1 38.74(16) 3_655 3_655
O2 W1 Ru1 38.55(16) . 3_655
O1 W1 Ru1 88.68(17) . 3_655
O14 W1 Ru1 84.89(17) 3_655 3_655
O28 W1 W1 132.31(19) 3_655 3_655
O3 W1 W1 130.25(19) . 3_655
O2 W1 W1 38.74(16) 3_655 3_655
O2 W1 W1 38.55(16) . 3_655
O1 W1 W1 88.68(17) . 3_655
O14 W1 W1 84.89(17) 3_655 3_655
Ru1 W1 W1 0.00(3) 3_655 3_655
O28 W1 Zn1 91.71(18) 3_655 .
O3 W1 Zn1 134.11(19) . .
O2 W1 Zn1 39.37(16) 3_655 .
O2 W1 Zn1 90.29(16) . .
O1 W1 Zn1 44.58(17) . .
O14 W1 Zn1 130.92(17) 3_655 .
Ru1 W1 Zn1 60.62(3) 3_655 .
W1 W1 Zn1 60.62(3) 3_655 .
O7 W2 O5 103.0(3) . .
O7 W2 O9 97.9(3) . .
O5 W2 O9 94.9(3) . .
O7 W2 O6 99.6(3) . .
O5 W2 O6 92.0(3) . .
O9 W2 O6 159.2(3) . .
O7 W2 O8 91.0(3) . .
O5 W2 O8 166.0(3) . .
O9 W2 O8 83.8(3) . .
O6 W2 O8 84.7(3) . .
O7 W2 O4 163.0(3) . .
O5 W2 O4 93.1(3) . .
O9 W2 O4 74.8(2) . .
O6 W2 O4 85.3(2) . .
O8 W2 O4 73.1(2) . .
O7 W2 W4 133.0(2) . .
O5 W2 W4 86.6(2) . .
O9 W2 W4 35.07(18) . .
O6 W2 W4 126.36(18) . .
O8 W2 W4 84.37(18) . .
O4 W2 W4 41.36(15) . .
O12 W3 O14 101.3(3) . .
O12 W3 O11 99.7(3) . .
O14 W3 O11 89.3(3) . .
O12 W3 O15 97.2(3) . .
O14 W3 O15 89.1(3) . .
O11 W3 O15 163.1(2) . .
O12 W3 O13 95.2(3) . .
O14 W3 O13 163.2(3) . .
O11 W3 O13 91.1(3) . .
O15 W3 O13 85.7(3) . .
O12 W3 O10 166.8(3) . .
O14 W3 O10 89.2(3) . .
O11 W3 O10 88.4(2) . .
O15 W3 O10 74.8(2) . .
O13 W3 O10 74.0(2) . .
O19 W4 O16 103.1(3) . .
O19 W4 O17 99.9(3) . .
O16 W4 O17 94.7(3) . .
O19 W4 O9 96.9(3) . .
O16 W4 O9 91.8(3) . .
O17 W4 O9 160.1(3) . .
O19 W4 O18 91.0(3) . .
O16 W4 O18 165.3(3) . .
O17 W4 O18 86.7(3) . .
O9 W4 O18 82.4(3) . .
O19 W4 O4 161.6(3) . .
O16 W4 O4 93.0(3) . .
O17 W4 O4 87.3(3) . .
O9 W4 O4 73.5(3) . .
O18 W4 O4 72.4(2) . .
O19 W4 W2 130.9(2) . .
O16 W4 W2 84.6(2) . .
O17 W4 W2 128.04(19) . .
O9 W4 W2 34.05(19) . .
O18 W4 W2 82.98(17) . .
O4 W4 W2 41.10(16) . .
O23 W5 O6 101.6(3) . .
O23 W5 O3 101.8(3) . .
O6 W5 O3 90.2(3) . .
O23 W5 O22 96.4(3) . .
O6 W5 O22 91.6(3) . .
O3 W5 O22 161.0(3) . .
O23 W5 O20 96.6(3) . .
O6 W5 O20 161.8(3) . .
O3 W5 O20 85.6(3) . .
O22 W5 O20 86.8(3) . .
O23 W5 O21 167.7(3) . .
O6 W5 O21 87.9(3) . .
O3 W5 O21 85.8(3) . .
O22 W5 O21 75.4(2) . .
O20 W5 O21 74.1(2) . .
O24 W6 O1 102.8(3) . .
O24 W6 O20 99.6(3) . .
O1 W6 O20 90.1(3) . .
O24 W6 O11 100.4(3) . .
O1 W6 O11 86.3(3) . .
O20 W6 O11 160.0(2) . .
O24 W6 O25 95.3(3) . .
O1 W6 O25 161.9(3) . .
O20 W6 O25 88.4(3) . .
O11 W6 O25 89.0(3) . .
O24 W6 O21 168.1(3) . .
O1 W6 O21 88.2(2) . .
O20 W6 O21 75.5(2) . .
O11 W6 O21 84.7(2) . .
O25 W6 O21 73.9(2) . .
O29 W7 O17 102.3(3) . .
O29 W7 O28 101.0(3) . .
O17 W7 O28 89.0(3) . .
O29 W7 O15 97.0(3) . .
O17 W7 O15 160.7(3) . .
O28 W7 O15 87.2(3) . .
O29 W7 O27 96.7(3) . .
O17 W7 O27 90.8(3) . .
O28 W7 O27 162.0(3) . .
O15 W7 O27 87.0(3) . .
O29 W7 O10 168.0(3) . .
O17 W7 O10 86.8(2) . .
O28 W7 O10 86.8(3) . .
O15 W7 O10 74.1(2) . .
O27 W7 O10 75.2(2) . .
O32 W8 O30 102.2(3) . .
O32 W8 O31 100.3(3) . .
O30 W8 O31 87.4(3) . .
O32 W8 O25 96.9(3) . .
O30 W8 O25 160.9(3) . .
O31 W8 O25 88.7(3) . .
O32 W8 O22 95.2(3) . .
O30 W8 O22 89.9(3) . .
O31 W8 O22 164.5(3) . .
O25 W8 O22 88.9(3) . .
O32 W8 O21 166.2(3) . .
O30 W8 O21 87.5(3) . .
O31 W8 O21 89.9(2) . .
O25 W8 O21 73.8(2) . .
O22 W8 O21 74.7(2) . .
O26 W9 O8 100.2(3) . .
O26 W9 O18 100.4(3) . .
O8 W9 O18 96.3(3) . .
O26 W9 O33 99.1(3) . .
O8 W9 O33 159.1(3) . .
O18 W9 O33 87.6(3) . .
O26 W9 O30 99.0(3) . .
O8 W9 O30 88.6(3) . .
O18 W9 O30 158.7(3) . .
O33 W9 O30 80.8(3) . .
O26 W9 O4 173.2(3) . .
O8 W9 O4 75.5(3) . .
O18 W9 O4 75.1(2) . .
O33 W9 O4 85.9(2) . .
O30 W9 O4 86.2(2) . .
O35 W10 O33 102.4(3) . .
O35 W10 O13 98.4(3) . .
O33 W10 O13 158.8(3) . .
O35 W10 O31 99.3(3) . .
O33 W10 O31 86.3(3) . .
O13 W10 O31 86.3(3) . .
O35 W10 O27 97.4(3) . .
O33 W10 O27 90.4(3) . .
O13 W10 O27 91.0(3) . .
O31 W10 O27 163.3(3) . .
O35 W10 O10 168.6(3) . .
O33 W10 O10 86.4(2) . .
O13 W10 O10 73.5(2) . .
O31 W10 O10 88.4(2) . .
O27 W10 O10 75.0(2) . .
O2 Zn1 O16 94.3(2) 3_655 3_655
O2 Zn1 O5 94.8(2) 3_655 3_655
O16 Zn1 O5 91.5(3) 3_655 3_655
O2 Zn1 O34 173.2(3) 3_655 .
O16 Zn1 O34 92.4(3) 3_655 .
O5 Zn1 O34 86.0(3) 3_655 .
O2 Zn1 O14 78.8(3) 3_655 .
O16 Zn1 O14 171.8(3) 3_655 .
O5 Zn1 O14 93.6(3) 3_655 .
O34 Zn1 O14 94.4(3) . .
O2 Zn1 O1 78.0(2) 3_655 .
O16 Zn1 O1 90.9(2) 3_655 .
O5 Zn1 O1 172.6(2) 3_655 .
O34 Zn1 O1 100.9(3) . .
O14 Zn1 O1 83.3(2) . .
O2 Zn1 W1 38.56(17) 3_655 .
O16 Zn1 W1 87.62(19) 3_655 .
O5 Zn1 W1 132.98(18) 3_655 .
O34 Zn1 W1 141.0(2) . .
O14 Zn1 W1 84.17(18) . .
O1 Zn1 W1 40.12(16) . .
O4 Zn2 O21 107.6(3) . .
O4 Zn2 O10 107.7(3) . .
O21 Zn2 O10 104.9(3) . .
O4 Zn2 O2 109.1(2) . .
O21 Zn2 O2 114.0(3) . .
O10 Zn2 O2 113.1(2) . .
O2W Na1 O9W 175.3(7) . .
O2W Na1 O29 89.6(6) . 3_655
O9W Na1 O29 85.7(3) . 3_655
O2W Na1 O19W 103.8(7) . .
O9W Na1 O19W 80.9(3) . .
O29 Na1 O19W 162.6(3) 3_655 .
O2W Na1 O12W 98.2(11) . .
O9W Na1 O12W 82.7(4) . .
O29 Na1 O12W 108.8(3) 3_655 .
O19W Na1 O12W 80.6(3) . .
O2W Na1 O20W 101.3(12) . .
O9W Na1 O20W 79.2(3) . .
O29 Na1 O20W 87.2(3) 3_655 .
O19W Na1 O20W 79.5(3) . .
O12W Na1 O20W 154.9(4) . .
O2W Na1 Na3 135.2(12) . .
O9W Na1 Na3 48.1(2) . .
O29 Na1 Na3 114.0(2) 3_655 .
O19W Na1 Na3 48.6(2) . .
O12W Na1 Na3 108.1(3) . .
O20W Na1 Na3 46.8(2) . .
O13W Na2 O22W 169.6(4) . .
O13W Na2 O23W 100.3(4) . .
O22W Na2 O23W 89.2(3) . .
O13W Na2 O18W 92.7(4) . .
O22W Na2 O18W 78.9(3) . .
O23W Na2 O18W 162.0(3) . .
O13W Na2 O7W 82.9(5) . .
O22W Na2 O7W 101.9(4) . .
O23W Na2 O7W 86.3(4) . .
O18W Na2 O7W 83.1(4) . .
O13W Na2 O21W 85.6(4) . .
O22W Na2 O21W 90.6(3) . .
O23W Na2 O21W 89.0(3) . .
O18W Na2 O21W 104.4(3) . .
O7W Na2 O21W 166.5(5) . .
O13W Na2 Na3 96.0(3) . .
O22W Na2 Na3 87.9(2) . .
O23W Na2 Na3 45.4(2) . .
O18W Na2 Na3 145.7(2) . .
O7W Na2 Na3 130.9(3) . .
O21W Na2 Na3 43.7(2) . .
O13W Na2 Na4 132.0(3) . .
O22W Na2 Na4 43.0(2) . .
O23W Na2 Na4 119.2(2) . .
O18W Na2 Na4 43.7(2) . .
O7W Na2 Na4 74.4(4) . .
O21W Na2 Na4 118.8(2) . .
Na3 Na2 Na4 130.83(17) . .
O21W Na3 O20W 101.5(3) . .
O21W Na3 O9W 172.7(4) . .
O20W Na3 O9W 81.8(3) . .
O21W Na3 O23W 90.2(3) . .
O20W Na3 O23W 168.1(3) . .
O9W Na3 O23W 86.3(3) . .
O21W Na3 O19W 94.0(3) . .
O20W Na3 O19W 82.5(3) . .
O9W Na3 O19W 79.9(3) . .
O23W Na3 O19W 94.4(3) . .
O21W Na3 O20 83.7(3) . .
O20W Na3 O20 93.7(3) . .
O9W Na3 O20 102.6(3) . .
O23W Na3 O20 90.0(3) . .
O19W Na3 O20 175.1(3) . .
O21W Na3 Na1 130.4(3) . .
O20W Na3 Na1 51.0(2) . .
O9W Na3 Na1 47.2(2) . .
O23W Na3 Na1 118.9(2) . .
O19W Na3 Na1 48.3(2) . .
O20 Na3 Na1 130.9(2) . .
O21W Na3 Na2 46.0(2) . .
O20W Na3 Na2 147.2(2) . .
O9W Na3 Na2 129.9(3) . .
O23W Na3 Na2 44.2(2) . .
O19W Na3 Na2 93.8(2) . .
O20 Na3 Na2 87.7(2) . .
Na1 Na3 Na2 141.01(18) . .
O14W Na4 O35 78.1(3) . 3_665
O14W Na4 O16W 164.8(4) . .
O35 Na4 O16W 102.3(3) 3_665 .
O14W Na4 O22W 78.9(3) . .
O35 Na4 O22W 130.4(3) 3_665 .
O16W Na4 O22W 110.8(3) . .
O14W Na4 O18W 115.1(3) . .
O35 Na4 O18W 79.5(3) 3_665 .
O16W Na4 O18W 79.7(3) . .
O22W Na4 O18W 71.5(3) . .
O14W Na4 O17W 90.8(3) . .
O35 Na4 O17W 77.5(3) 3_665 .
O16W Na4 O17W 74.7(3) . .
O22W Na4 O17W 145.9(3) . .
O18W Na4 O17W 140.7(3) . .
O14W Na4 O15W 89.2(3) . .
O35 Na4 O15W 149.1(3) 3_665 .
O16W Na4 O15W 82.9(3) . .
O22W Na4 O15W 72.9(3) . .
O18W Na4 O15W 131.1(3) . .
O17W Na4 O15W 74.6(3) . .
O14W Na4 Na2 83.2(3) . .
O35 Na4 Na2 95.5(2) 3_665 .
O16W Na4 Na2 111.7(2) . .
O22W Na4 Na2 38.4(2) . .
O18W Na4 Na2 39.91(19) . .
O17W Na4 Na2 171.6(2) . .
O15W Na4 Na2 111.1(3) . .
O14W Na4 Na5 129.4(3) . .
O35 Na4 Na5 93.4(2) 3_665 .
O16W Na4 Na5 35.7(2) . .
O22W Na4 Na5 134.5(2) . .
O18W Na4 Na5 112.0(2) . .
O17W Na4 Na5 39.22(19) . .
O15W Na4 Na5 73.0(2) . .
Na2 Na4 Na5 147.35(15) . .
O11W Na5 O16W 98.1(4) . .
O11W Na5 O1W 62.7(7) . .
O16W Na5 O1W 138.2(6) . .
O11W Na5 O8W 104.4(4) . .
O16W Na5 O8W 151.6(4) . .
O1W Na5 O8W 46.9(6) . .
O11W Na5 O24 96.7(3) . 2_654
O16W Na5 O24 98.3(3) . 2_654
O1W Na5 O24 119.5(6) . 2_654
O8W Na5 O24 95.9(3) . 2_654
O11W Na5 O17W 84.0(3) . .
O16W Na5 O17W 80.5(3) . .
O1W Na5 O17W 61.7(6) . .
O8W Na5 O17W 84.9(3) . .
O24 Na5 O17W 178.8(4) 2_654 .
O11W Na5 O34 173.0(4) . 2_654
O16W Na5 O34 74.9(3) . 2_654
O1W Na5 O34 123.1(6) . 2_654
O8W Na5 O34 82.5(4) . 2_654
O24 Na5 O34 83.7(3) 2_654 2_654
O17W Na5 O34 95.5(3) . 2_654
O11W Na5 Na4 95.1(3) . .
O16W Na5 Na4 38.7(2) . .
O1W Na5 Na4 102.8(6) . .
O8W Na5 Na4 121.0(3) . .
O24 Na5 Na4 136.8(2) 2_654 .
O17W Na5 Na4 42.1(2) . .
O34 Na5 Na4 80.0(2) 2_654 .
W6 O1 W1 137.0(3) . .
W6 O1 Zn1 125.3(3) . .
W1 O1 Zn1 95.3(3) . .
Zn2 O2 Ru1 116.0(3) . 3_655
Zn2 O2 W1 116.0(3) . 3_655
Ru1 O2 W1 0.00(4) 3_655 3_655
Zn2 O2 W1 113.9(3) . .
Ru1 O2 W1 102.7(2) 3_655 .
W1 O2 W1 102.7(2) 3_655 .
Zn2 O2 Zn1 117.2(3) . 3_655
Ru1 O2 Zn1 102.1(3) 3_655 3_655
W1 O2 Zn1 102.1(3) 3_655 3_655
W1 O2 Zn1 103.0(3) . 3_655
W5 O3 W1 143.9(4) . .
Zn2 O4 W2 119.3(3) . .
Zn2 O4 W4 117.6(3) . .
W2 O4 W4 97.5(2) . .
Zn2 O4 W9 121.2(3) . .
W2 O4 W9 97.9(2) . .
W4 O4 W9 98.5(2) . .
W2 O5 Zn1 134.9(4) . 3_655
W5 O6 W2 153.8(4) . .
W9 O8 W2 113.5(3) . .
W2 O9 W4 110.9(3) . .
Zn2 O10 W3 118.2(3) . .
Zn2 O10 W7 118.0(3) . .
W3 O10 W7 98.1(2) . .
Zn2 O10 W10 122.3(3) . .
W3 O10 W10 98.7(2) . .
W7 O10 W10 96.8(2) . .
W3 O11 W6 155.9(4) . .
W10 O13 W3 113.8(3) . .
W3 O14 Ru1 137.4(3) . 3_655
W3 O14 W1 137.4(3) . 3_655
Ru1 O14 W1 0.00(4) 3_655 3_655
W3 O14 Zn1 123.9(3) . .
Ru1 O14 Zn1 95.9(3) 3_655 .
W1 O14 Zn1 95.9(3) 3_655 .
W7 O15 W3 112.1(3) . .
W4 O16 Zn1 136.0(4) . 3_655
W7 O17 W4 155.6(4) . .
W9 O18 W4 113.9(3) . .
W6 O20 W5 112.9(3) . .
W6 O20 Na3 127.6(3) . .
W5 O20 Na3 117.7(3) . .
Zn2 O21 W5 116.7(3) . .
Zn2 O21 W8 122.2(3) . .
W5 O21 W8 97.6(2) . .
Zn2 O21 W6 119.8(3) . .
W5 O21 W6 96.9(2) . .
W8 O21 W6 98.5(2) . .
W5 O22 W8 112.0(3) . .
W6 O24 Na5 139.1(4) . 2_644
W6 O25 W8 113.8(3) . .
W10 O27 W7 113.0(3) . .
Ru1 O28 W1 0.00(3) 3_655 3_655
Ru1 O28 W7 144.7(4) 3_655 .
W1 O28 W7 144.7(4) 3_655 .
W7 O29 Na1 139.1(4) . 3_655
W8 O30 W9 155.5(4) . .
W8 O31 W10 146.8(3) . .
W10 O33 W9 157.3(4) . .
Zn1 O34 Na5 129.9(3) . 2_644
W10 O35 Na4 142.5(4) . 3_665
Na1 O9W Na3 84.6(3) . .
Na5 O16W Na4 105.6(3) . .
Na5 O17W Na4 98.7(3) . .
Na2 O18W Na4 96.4(3) . .
Na1 O19W Na3 83.1(3) . .
Na3 O20W Na1 82.2(3) . .
Na3 O21W Na2 90.3(3) . .
Na2 O22W Na4 98.6(3) . .
Na2 O23W Na3 90.4(3) . .

loop_
_geom_bond_atom_site_label_1
_geom_bond_atom_site_label_2
_geom_bond_distance
_geom_bond_site_symmetry_2
W1 O28 1.919(6) 3_655
W1 O3 1.942(7) .
W1 O2 2.024(6) 3_655
W1 O2 2.033(6) .
W1 O1 2.055(6) .
W1 O14 2.138(7) 3_655
W1 Ru1 3.1688(10) 3_655
W1 W1 3.1688(10) 3_655
W1 Zn1 3.1758(12) .
W2 O7 1.749(6) .
W2 O5 1.770(7) .
W2 O9 1.938(7) .
W2 O6 1.962(6) .
W2 O8 2.097(7) .
W2 O4 2.144(6) .
W2 W4 3.2337(6) .
W3 O12 1.725(6) .
W3 O14 1.878(7) .
W3 O11 1.895(6) .
W3 O15 1.968(6) .
W3 O13 1.995(7) .
W3 O10 2.129(6) .
W4 O19 1.734(7) .
W4 O16 1.776(7) .
W4 O17 1.914(6) .
W4 O9 1.988(6) .
W4 O18 2.110(6) .
W4 O4 2.155(6) .
W5 O23 1.725(7) .
W5 O6 1.874(6) .
W5 O3 1.912(7) .
W5 O22 1.956(7) .
W5 O20 1.996(6) .
W5 O21 2.162(6) .
W6 O24 1.736(6) .
W6 O1 1.890(6) .
W6 O20 1.904(6) .
W6 O11 1.950(6) .
W6 O25 1.960(6) .
W6 O21 2.180(6) .
W7 O29 1.717(6) .
W7 O17 1.907(6) .
W7 O28 1.920(6) .
W7 O15 1.950(6) .
W7 O27 1.976(6) .
W7 O10 2.174(6) .
W8 O32 1.723(7) .
W8 O30 1.860(6) .
W8 O31 1.922(7) .
W8 O25 1.974(6) .
W8 O22 1.978(6) .
W8 O21 2.172(6) .
W9 O26 1.721(7) .
W9 O8 1.856(6) .
W9 O18 1.862(6) .
W9 O33 1.955(6) .
W9 O30 1.967(6) .
W9 O4 2.241(6) .
W10 O35 1.718(7) .
W10 O33 1.872(6) .
W10 O13 1.929(6) .
W10 O31 1.943(7) .
W10 O27 1.950(7) .
W10 O10 2.204(6) .
Zn1 O2 2.060(6) 3_655
Zn1 O16 2.066(7) 3_655
Zn1 O5 2.071(7) 3_655
Zn1 O34 2.136(7) .
Zn1 O14 2.173(6) .
Zn1 O1 2.239(6) .
Zn2 O4 1.908(6) .
Zn2 O21 1.923(6) .
Zn2 O10 1.928(6) .
Zn2 O2 1.933(6) .
Na1 O2W 2.271(14) .
Na1 O9W 2.376(9) .
Na1 O29 2.400(8) 3_655
Na1 O19W 2.422(8) .
Na1 O12W 2.508(11) .
Na1 O20W 2.529(9) .
Na1 Na3 3.223(6) .
Na2 O13W 2.296(11) .
Na2 O22W 2.321(9) .
Na2 O23W 2.383(8) .
Na2 O18W 2.386(9) .
Na2 O7W 2.443(11) .
Na2 O21W 2.457(9) .
Na2 Na3 3.415(6) .
Na2 Na4 3.696(7) .
Na3 O21W 2.359(9) .
Na3 O20W 2.369(8) .
Na3 O9W 2.410(9) .
Na3 O23W 2.431(8) .
Na3 O19W 2.435(8) .
Na3 O20 2.486(7) .
Na4 O14W 2.374(9) .
Na4 O35 2.460(8) 3_665
Na4 O16W 2.496(9) .
Na4 O22W 2.550(9) .
Na4 O18W 2.568(9) .
Na4 O17W 2.605(10) .
Na4 O15W 2.620(10) .
Na4 Na5 3.843(7) .
Na5 O11W 2.281(11) .
Na5 O16W 2.326(9) .
Na5 O1W 2.35(2) .
Na5 O8W 2.348(11) .
Na5 O24 2.435(8) 2_654
Na5 O17W 2.458(9) .
Na5 O34 2.578(8) 2_654
O2 Ru1 2.024(6) 3_655
O2 W1 2.024(6) 3_655
O2 Zn1 2.060(6) 3_655
O5 Zn1 2.071(7) 3_655
O14 Ru1 2.138(7) 3_655
O14 W1 2.138(7) 3_655
O16 Zn1 2.066(7) 3_655
O24 Na5 2.435(8) 2_644
O28 Ru1 1.919(6) 3_655
O28 W1 1.919(6) 3_655
O29 Na1 2.400(8) 3_655
O34 Na5 2.578(8) 2_644
O35 Na4 2.460(8) 3_665
